data_7033232
loop_
_publ_author_name
'Comba, Peter'
'Rudolf, Henning'
'Wadepohl, Hubert'

_publ_section_title
;
 Synthesis and transition metal coordination chemistry of a novel
 hexadentate bispidine ligand.
;
_journal_issue 6
_journal_name_full 'Dalton transactions (Cambridge, England : 2003)'
_journal_page_first 2724
_journal_page_last 2736
_journal_paper_doi 10.1039/c4dt03262d
_journal_volume 44
_journal_year 2015
_chemical_formula_moiety 'C34.68 H38.73 Fe N6 O6.68, 2(B F4), C4 H10 O'
_chemical_formula_sum 'C38.68 H48.73 B2 F8 Fe N6 O7.68'
_chemical_formula_weight 950.18
_space_group_crystal_system monoclinic
_space_group_IT_number 14
_space_group_name_Hall '-P 2yn'
_space_group_name_H-M_alt 'P 1 21/n 1'
_symmetry_cell_setting monoclinic
_symmetry_Int_Tables_number 14
_symmetry_space_group_name_Hall '-P 2yn'
_symmetry_space_group_name_H-M 'P 1 21/n 1'
_atom_sites_solution_hydrogens mixed
_atom_sites_solution_primary iterative
_atom_sites_solution_secondary difmap
_audit_block_code co_hr8
_audit_creation_date 2013-07-17
_audit_update_record 'Wed Jul 17 15:50:07 CEST 2013'
_cell_angle_alpha 90
_cell_angle_beta 99.311(8)
_cell_angle_gamma 90
_cell_formula_units_Z 4
_cell_length_a 10.538(5)
_cell_length_b 15.040(7)
_cell_length_c 27.068(14)
_cell_measurement_reflns_used 7602
_cell_measurement_temperature 100(2)
_cell_measurement_theta_max 31.93
_cell_measurement_theta_min 2.21
_cell_volume 4234(4)
_computing_cell_refinement
;
SAINT 8.x (Bruker AXS, 1997-2012). Includes estimated systematic errors
 of the unit cell constants from Monte Carlo simulations.
;
_computing_data_collection 'SMART-5.631 (Bruker AXS, 2003)'
_computing_data_reduction 'SAINT 8.x (Bruker AXS, 1997-2011)'
_computing_molecular_graphics
;
O. V. Dolomanov, L. J. Bourhis, R. J. Gildea, J. A. K. Howard and H. Puschmann,
OLEX2: a complete structure solution, refinement and analysis program.
J. Appl. Cryst. (2009). 42, 339-341.
;
_computing_publication_material 'encif (Wadepohl, 2009-13); encifer 1.4 (CCDC, 2011)'
_computing_structure_refinement 'SHELXL-2013 (Sheldrick, 2013)'
_computing_structure_solution 'SUPERFLIP (Palatinus, 2007-2009)'
_diffrn_ambient_environment 'perfluoro polyether oil'
_diffrn_ambient_temperature 100(2)
_diffrn_detector 'CCD plate'
_diffrn_detector_area_resol_mean 8.19
_diffrn_detector_type CCD-PXL-KAF2
_diffrn_measured_fraction_theta_full 1.000
_diffrn_measured_fraction_theta_max 0.997
_diffrn_measurement_device 'three-circle diffractometer'
_diffrn_measurement_device_type 'Bruker AXS Smart 1000'
_diffrn_measurement_method '\f- and \w-scans'
_diffrn_measurement_specimen_support 'polyimid foil'
_diffrn_radiation_monochromator graphite
_diffrn_radiation_probe x-ray
_diffrn_radiation_type MoK\a
_diffrn_radiation_wavelength 0.71073
_diffrn_reflns_av_R_equivalents 0.0516
_diffrn_reflns_av_unetI/netI 0.0343
_diffrn_reflns_Laue_measured_fraction_full 1.000
_diffrn_reflns_Laue_measured_fraction_max 0.997
_diffrn_reflns_limit_h_max 15
_diffrn_reflns_limit_h_min -15
_diffrn_reflns_limit_k_max 21
_diffrn_reflns_limit_k_min -21
_diffrn_reflns_limit_l_max 39
_diffrn_reflns_limit_l_min -39
_diffrn_reflns_number 103429
_diffrn_reflns_point_group_measured_fraction_full 1.000
_diffrn_reflns_point_group_measured_fraction_max 0.997
_diffrn_reflns_theta_full 25.242
_diffrn_reflns_theta_max 31.029
_diffrn_reflns_theta_min 1.525
_diffrn_source 'sealed X-Ray tube (Mo)'
_diffrn_source_type 'fine focus tube'
_exptl_absorpt_coefficient_mu 0.450
_exptl_absorpt_correction_T_max 0.7462
_exptl_absorpt_correction_T_min 0.6976
_exptl_absorpt_correction_type multi-scan
_exptl_absorpt_process_details
;
multi-scan from symmetry-related measurements (Blessing 1995)
SADABS (Sheldrick & Bruker AXS, 2004-2008)
;
_exptl_crystal_colour yellow
_exptl_crystal_density_diffrn 1.491
_exptl_crystal_description block
_exptl_crystal_F_000 1969
_exptl_crystal_size_max 0.25
_exptl_crystal_size_mid 0.24
_exptl_crystal_size_min 0.2
_refine_diff_density_max 1.504
_refine_diff_density_min -0.788
_refine_diff_density_rms 0.093
_refine_ls_extinction_method none
_refine_ls_goodness_of_fit_ref 1.043
_refine_ls_hydrogen_treatment constr
_refine_ls_matrix_type full
_refine_ls_number_parameters 613
_refine_ls_number_reflns 13502
_refine_ls_number_restraints 28
_refine_ls_restrained_S_all 1.046
_refine_ls_R_factor_all 0.0809
_refine_ls_R_factor_gt 0.0589
_refine_ls_shift/su_max 0.001
_refine_ls_shift/su_mean 0.000
_refine_ls_structure_factor_coef Fsqd
_refine_ls_weighting_details 'w=1/[\s^2^(Fo^2^)+(0.0848P)^2^+5.8864P] where P=(Fo^2^+2Fc^2^)/3'
_refine_ls_weighting_scheme calc
_refine_ls_wR_factor_gt 0.1608
_refine_ls_wR_factor_ref 0.1757
_reflns_Friedel_coverage 0.000
_reflns_number_gt 10336
_reflns_number_total 13502
_reflns_threshold_expression 'I > 2\s(I)'
_cod_data_source_file c4dt03262d2.cif
_cod_data_source_block co_hr8
_cod_depositor_comments 'Adding full bibliography for 7033230--7033235.cif.'
_cod_original_cell_volume 4233(3)
_cod_original_sg_symbol_H-M 'P 21/n'
_cod_database_code 7033232
_audit_block_refno 1550
_audit_block_usercomment HR515
_shelxl_version_number 2013-3
_olex2_refinement_description
;
1. Fixed Uiso
 At 1.2 times of:
  All C(H) groups, H8 of O8, All C(H,H) groups
 At 1.5 times of:
  All C(H,H,H) groups, H5 of O5
2. Restrained distances
 O81-C81 \\sim O81-C83A \\sim O81-C83B
 with sigma of 0.02
 C81-C82 \\sim C83A-C84A \\sim C83B-C84B
 with sigma of 0.02
3. Uiso/Uaniso restraints and constraints
C1 \\sim C2 \\sim C4 \\sim C5 \\sim C6 \\sim C8 \\sim C9 \\sim C10 \\sim C11 \\sim C12 \\sim C13 \\sim C14 \\sim C15 \\sim C16 \\sim C17 \\sim C18 \\sim C19 \\sim C20 \\sim C21 \\sim C22 \\sim C23 \\sim C24 \\sim C25 \\sim C26 \\sim C27 \\sim C28 \\sim C29 \\sim C30 \\sim C31 \\sim C32 \\sim C33 \\sim C34 \\sim C35 \\sim C37 \\sim C36 \\sim C81 \\sim C82 \\sim C83A \\sim C84A \\sim C83B \\sim C84B: within 1A with sigma of 0.02 and sigma for terminal atoms of 0.04
4. Same fragment restrains
{B1, F11, F12, F13, F14}
as
{B2, F21, F22, F23, F24}
5. Others
 Sof(O7)=1-FVAR(1)
 Sof(O5)=Sof(H5)=Sof(O6)=Sof(C36)=Sof(H36A)=Sof(H36B)=Sof(H36C)=FVAR(1)
 Sof(C83B)=Sof(H83C)=Sof(H83D)=Sof(C84B)=Sof(H84D)=Sof(H84E)=Sof(H84F)=1-FVAR(2)
 Sof(C83A)=Sof(H83A)=Sof(H83B)=Sof(C84A)=Sof(H84A)=Sof(H84B)=Sof(H84C)=FVAR(2)
6.a Riding coordinates:
 O8(H8)
6.b Ternary CH refined with riding coordinates:
 C2(H2), C4(H4), C25(H25)
6.c Secondary CH2 refined with riding coordinates:
 C6(H6A,H6B), C8(H8A,H8B), C81(H81A,H81B), C83A(H83A,H83B), C83B(H83C,H83D)
6.d Me refined with riding coordinates:
 C84A(H84A,H84B,H84C), C84B(H84D,H84E,H84F)
6.e Aromatic/amide H refined with riding coordinates:
 C15(H15), C16(H16), C17(H17), C18(H18), C20(H20), C21(H21), C22(H22),
 C23(H23), C27(H27), C28(H28), C29(H29), C30(H30), C32(H32), C33(H33), C34(H34),
  C35(H35)
6.f Idealised Me refined as rotating group:
 C11(H11A,H11B,H11C), C13(H13A,H13B,H13C), C24(H24A,H24B,H24C), C37(H37A,H37B,
 H37C), C36(H36A,H36B,H36C), C82(H82A,H82B,H82C)
6.g Idealised tetrahedral OH refined as rotating group:
 O5(H5)
;
_shelx_estimated_absorpt_t_max 0.915
_shelx_estimated_absorpt_t_min 0.896
_shelx_space_group_comment
;
The symmetry employed for this shelxl refinement is uniquely defined
by the following loop, which should always be used as a source of
symmetry information in preference to the above space-group names.
They are only intended as comments.
;

loop_
_symmetry_equiv_pos_as_xyz
'x, y, z'
'-x+1/2, y+1/2, -z+1/2'
'-x, -y, -z'
'x-1/2, -y-1/2, z-1/2'

loop_
_atom_site_label
_atom_site_type_symbol
_atom_site_fract_x
_atom_site_fract_y
_atom_site_fract_z
_atom_site_U_iso_or_equiv
_atom_site_adp_type
_atom_site_occupancy
_atom_site_site_symmetry_order
_atom_site_calc_flag
_atom_site_refinement_flags_posn
_atom_site_refinement_flags_adp
_atom_site_refinement_flags_occupancy
_atom_site_disorder_assembly
_atom_site_disorder_group
Fe Fe 0.06854(3) 0.26504(2) 0.38157(2) 0.01676(8) Uani 1 1 d . . . . .
O1 O 0.0830(2) 0.11509(12) 0.19796(6) 0.0354(4) Uani 1 1 d . . . . .
O2 O 0.08318(19) 0.25657(12) 0.17149(6) 0.0279(4) Uani 1 1 d . . . . .
O3 O 0.55351(16) 0.31805(12) 0.35393(7) 0.0283(4) Uani 1 1 d . . . . .
O4 O 0.47994(16) 0.40766(12) 0.28943(7) 0.0260(3) Uani 1 1 d . . . . .
O8 O -0.05817(18) 0.31006(13) 0.42826(7) 0.0311(4) Uani 1 1 d . . . . .
H8 H -0.1146 0.2725 0.4336 0.037 Uiso 1 1 d R U . . .
N1 N 0.20290(18) 0.37732(13) 0.41120(7) 0.0199(3) Uani 1 1 d . . . . .
N2 N -0.08974(17) 0.24302(12) 0.32000(7) 0.0186(3) Uani 1 1 d . . . . .
N3 N 0.10151(17) 0.35411(12) 0.31623(6) 0.0168(3) Uani 1 1 d . . . . .
N4 N 0.1706(2) 0.18898(13) 0.44578(7) 0.0227(4) Uani 1 1 d . . . . .
N5 N -0.00019(19) 0.06965(14) 0.37627(7) 0.0244(4) Uani 1 1 d . . . . .
N7 N 0.20692(16) 0.18079(12) 0.34692(6) 0.0151(3) Uani 1 1 d . . . . .
C1 C 0.33043(19) 0.30588(13) 0.31519(8) 0.0163(4) Uani 1 1 d . . . . .
C2 C 0.2378(2) 0.38211(13) 0.32478(8) 0.0167(4) Uani 1 1 d . . . . .
H2 H 0.2482 0.4325 0.3016 0.020 Uiso 1 1 calc R U . . .
C4 C 0.05836(19) 0.30488(14) 0.26909(7) 0.0167(4) Uani 1 1 d . . . . .
H4 H 0.0467 0.3482 0.2407 0.020 Uiso 1 1 calc R U . . .
C5 C 0.15433(19) 0.23115(14) 0.25812(7) 0.0160(3) Uani 1 1 d . . . . .
C6 C 0.16462(19) 0.15230(14) 0.29433(7) 0.0161(4) Uani 1 1 d . . . . .
H6A H 0.0799 0.1227 0.2915 0.019 Uiso 1 1 calc R U . . .
H6B H 0.2268 0.1086 0.2849 0.019 Uiso 1 1 calc R U . . .
C8 C 0.3332(2) 0.22667(13) 0.35109(8) 0.0170(4) Uani 1 1 d . . . . .
H8A H 0.3988 0.1836 0.3439 0.020 Uiso 1 1 calc R U . . .
H8B H 0.3589 0.2479 0.3859 0.020 Uiso 1 1 calc R U . . .
C9 C 0.2893(2) 0.27254(14) 0.26097(8) 0.0188(4) Uani 1 1 d . . . . .
C10 C 0.4683(2) 0.34292(15) 0.32220(8) 0.0208(4) Uani 1 1 d . . . . .
C11 C 0.6068(2) 0.44827(19) 0.29391(12) 0.0337(6) Uani 1 1 d . . . . .
H11A H 0.6053 0.4954 0.2688 0.051 Uiso 1 1 calc R U . . .
H11B H 0.6700 0.4030 0.2885 0.051 Uiso 1 1 calc R U . . .
H11C H 0.6305 0.4737 0.3275 0.051 Uiso 1 1 calc R U . . .
C12 C 0.1042(2) 0.19326(15) 0.20586(8) 0.0219(4) Uani 1 1 d . . . . .
C13 C 0.0341(4) 0.2270(2) 0.12091(10) 0.0442(8) Uani 1 1 d . . . . .
H13A H 0.0101 0.2787 0.0995 0.066 Uiso 1 1 calc R U . . .
H13B H -0.0415 0.1892 0.1213 0.066 Uiso 1 1 calc R U . . .
H13C H 0.1008 0.1929 0.1079 0.066 Uiso 1 1 calc R U . . .
C14 C 0.2692(2) 0.41540(14) 0.37828(8) 0.0185(4) Uani 1 1 d . . . . .
C15 C 0.3594(2) 0.48199(15) 0.39145(9) 0.0238(4) Uani 1 1 d . . . . .
H15 H 0.4044 0.5075 0.3672 0.029 Uiso 1 1 calc R U . . .
C16 C 0.3825(3) 0.51044(17) 0.44085(9) 0.0291(5) Uani 1 1 d . . . . .
H16 H 0.4455 0.5547 0.4512 0.035 Uiso 1 1 calc R U . . .
C17 C 0.3125(3) 0.47347(17) 0.47488(9) 0.0289(5) Uani 1 1 d . . . . .
H17 H 0.3249 0.4931 0.5087 0.035 Uiso 1 1 calc R U . . .
C18 C 0.2244(2) 0.40756(16) 0.45860(8) 0.0247(4) Uani 1 1 d . . . . .
H18 H 0.1766 0.3823 0.4820 0.030 Uiso 1 1 calc R U . . .
C19 C -0.0714(2) 0.26433(15) 0.27334(8) 0.0184(4) Uani 1 1 d . . . . .
C20 C -0.2028(2) 0.20692(16) 0.32597(8) 0.0214(4) Uani 1 1 d . . . . .
H20 H -0.2176 0.1939 0.3589 0.026 Uiso 1 1 calc R U . . .
C21 C -0.2992(2) 0.18777(17) 0.28590(9) 0.0260(5) Uani 1 1 d . . . . .
H21 H -0.3771 0.1604 0.2911 0.031 Uiso 1 1 calc R U . . .
C22 C -0.2785(2) 0.20966(19) 0.23819(10) 0.0290(5) Uani 1 1 d . . . . .
H22 H -0.3425 0.1974 0.2101 0.035 Uiso 1 1 calc R U . . .
C23 C -0.1640(2) 0.24942(17) 0.23165(9) 0.0248(5) Uani 1 1 d . . . . .
H23 H -0.1492 0.2662 0.1992 0.030 Uiso 1 1 calc R U . . .
C24 C 0.0208(2) 0.43595(15) 0.31475(9) 0.0223(4) Uani 1 1 d . . . . .
H24A H -0.0695 0.4191 0.3133 0.034 Uiso 1 1 calc R U . . .
H24B H 0.0303 0.4711 0.2851 0.034 Uiso 1 1 calc R U . . .
H24C H 0.0488 0.4714 0.3449 0.034 Uiso 1 1 calc R U . . .
C25 C 0.2274(2) 0.09924(13) 0.37867(7) 0.0165(4) Uani 1 1 d . . . . .
H25 H 0.3057 0.0675 0.3714 0.020 Uiso 1 1 calc R U . . .
C26 C 0.2475(2) 0.12491(15) 0.43321(8) 0.0202(4) Uani 1 1 d . . . . .
C27 C 0.3329(3) 0.07829(18) 0.46809(9) 0.0287(5) Uani 1 1 d . . . . .
H27 H 0.3875 0.0341 0.4578 0.034 Uiso 1 1 calc R U . . .
C28 C 0.3370(3) 0.0977(2) 0.51847(9) 0.0363(6) Uani 1 1 d . . . . .
H28 H 0.3950 0.0672 0.5433 0.044 Uiso 1 1 calc R U . . .
C29 C 0.2559(3) 0.16155(19) 0.53204(9) 0.0352(6) Uani 1 1 d . . . . .
H29 H 0.2563 0.1753 0.5663 0.042 Uiso 1 1 calc R U . . .
C30 C 0.1738(3) 0.20543(17) 0.49486(9) 0.0287(5) Uani 1 1 d . . . . .
H30 H 0.1171 0.2490 0.5044 0.034 Uiso 1 1 calc R U . . .
C31 C 0.1132(2) 0.03641(14) 0.36918(8) 0.0182(4) Uani 1 1 d . . . . .
C32 C 0.1303(2) -0.05072(17) 0.35583(11) 0.0310(5) Uani 1 1 d . . . . .
H32 H 0.2127 -0.0718 0.3514 0.037 Uiso 1 1 calc R U . . .
C33 C 0.0242(3) -0.1070(2) 0.34896(14) 0.0417(7) Uani 1 1 d . . . . .
H33 H 0.0329 -0.1675 0.3400 0.050 Uiso 1 1 calc R U . . .
C34 C -0.0939(2) -0.0735(2) 0.35537(11) 0.0339(6) Uani 1 1 d . . . . .
H34 H -0.1684 -0.1100 0.3505 0.041 Uiso 1 1 calc R U . . .
C35 C -0.1010(2) 0.01456(19) 0.36905(10) 0.0291(5) Uani 1 1 d . . . . .
H35 H -0.1824 0.0374 0.3736 0.035 Uiso 1 1 calc R U . . .
C37 C -0.1101(4) 0.3957(3) 0.43407(14) 0.0517(9) Uani 1 1 d . . . . .
H37A H -0.0617 0.4401 0.4182 0.078 Uiso 1 1 calc R U . . .
H37B H -0.1039 0.4093 0.4698 0.078 Uiso 1 1 calc R U . . .
H37C H -0.2005 0.3969 0.4182 0.078 Uiso 1 1 calc R U . . .
B1 B 0.8344(6) 0.6254(3) 0.39834(13) 0.0623(14) Uani 1 1 d D . . . .
F11 F 0.8098(3) 0.71199(15) 0.38238(8) 0.0828(10) Uani 1 1 d D . . . .
F12 F 0.9231(4) 0.6229(2) 0.44145(9) 0.0923(10) Uani 1 1 d D . . . .
F13 F 0.7234(4) 0.5882(2) 0.41150(11) 0.1033(12) Uani 1 1 d D . . . .
F14 F 0.8663(3) 0.57549(14) 0.35995(7) 0.0706(8) Uani 1 1 d D . . . .
B2 B 0.5180(3) 0.9827(2) 0.34782(11) 0.0276(5) Uani 1 1 d D . . . .
F21 F 0.58187(17) 1.05841(12) 0.36882(8) 0.0465(5) Uani 1 1 d D . . . .
F22 F 0.60501(16) 0.92137(12) 0.33530(8) 0.0449(5) Uani 1 1 d D . . . .
F23 F 0.43094(17) 1.00664(14) 0.30581(6) 0.0451(5) Uani 1 1 d D . . . .
F24 F 0.45048(15) 0.94599(11) 0.38322(6) 0.0320(3) Uani 1 1 d D . . . .
O5 O 0.2766(2) 0.34372(14) 0.22532(8) 0.0167(5) Uani 0.684(5) 1 d . . P A 1
H5 H 0.2027 0.3425 0.2081 0.025 Uiso 0.684(5) 1 calc R U P A 1
O6 O 0.3847(2) 0.21274(19) 0.25189(10) 0.0168(5) Uani 0.684(5) 1 d . . P A 1
C36 C 0.3718(4) 0.1695(3) 0.20447(15) 0.0313(9) Uani 0.684(5) 1 d . . P A 1
H36A H 0.3412 0.2123 0.1779 0.047 Uiso 0.684(5) 1 calc R U P A 1
H36B H 0.3099 0.1206 0.2035 0.047 Uiso 0.684(5) 1 calc R U P A 1
H36C H 0.4554 0.1458 0.1995 0.047 Uiso 0.684(5) 1 calc R U P A 1
O7 O 0.3664(6) 0.2561(6) 0.2361(3) 0.0335(17) Uani 0.316(5) 1 d . . P A 2
O81 O 0.2224(3) 0.7965(2) 0.53397(13) 0.0738(9) Uani 1 1 d D . . . .
C81 C 0.3638(4) 0.7986(3) 0.53905(17) 0.0661(11) Uani 1 1 d D . . . .
H81A H 0.3889 0.8508 0.5206 0.079 Uiso 1 1 calc R U . . .
H81B H 0.4001 0.8069 0.5748 0.079 Uiso 1 1 calc R U . . .
C82 C 0.4209(6) 0.7194(4) 0.52081(17) 0.0833(16) Uani 1 1 d D . . . .
H82A H 0.3817 0.7082 0.4860 0.125 Uiso 1 1 calc R U . . .
H82B H 0.4056 0.6683 0.5415 0.125 Uiso 1 1 calc R U . . .
H82C H 0.5136 0.7284 0.5226 0.125 Uiso 1 1 calc R U . . .
C83A C 0.1574(10) 0.8360(8) 0.4855(4) 0.082(4) Uani 0.509(10) 1 d D U P B 3
H83A H 0.2222 0.8490 0.4638 0.098 Uiso 0.509(10) 1 calc R U P B 3
H83B H 0.0950 0.7928 0.4678 0.098 Uiso 0.509(10) 1 calc R U P B 3
C84A C 0.0906(8) 0.9179(5) 0.4951(3) 0.052(2) Uani 0.509(10) 1 d D U P B 3
H84A H 0.0468 0.9425 0.4633 0.078 Uiso 0.509(10) 1 calc R U P B 3
H84B H 0.1530 0.9612 0.5115 0.078 Uiso 0.509(10) 1 calc R U P B 3
H84C H 0.0271 0.9049 0.5169 0.078 Uiso 0.509(10) 1 calc R U P B 3
C83B C 0.1668(8) 0.8772(6) 0.5266(3) 0.055(2) Uani 0.491(10) 1 d D . P B 4
H83C H 0.2289 0.9245 0.5394 0.066 Uiso 0.491(10) 1 calc R U P B 4
H83D H 0.0918 0.8814 0.5443 0.066 Uiso 0.491(10) 1 calc R U P B 4
C84B C 0.1260(11) 0.8870(11) 0.4728(4) 0.088(4) Uani 0.491(10) 1 d D U P B 4
H84D H 0.0855 0.9453 0.4658 0.132 Uiso 0.491(10) 1 calc R U P B 4
H84E H 0.0641 0.8402 0.4607 0.132 Uiso 0.491(10) 1 calc R U P B 4
H84F H 0.2010 0.8822 0.4558 0.132 Uiso 0.491(10) 1 calc R U P B 4

loop_
_atom_site_aniso_label
_atom_site_aniso_U_11
_atom_site_aniso_U_22
_atom_site_aniso_U_33
_atom_site_aniso_U_23
_atom_site_aniso_U_13
_atom_site_aniso_U_12
Fe 0.01958(14) 0.01904(15) 0.01256(13) 0.00165(10) 0.00532(10) 0.00248(11)
O1 0.0650(13) 0.0220(9) 0.0177(8) -0.0021(6) 0.0020(8) -0.0024(8)
O2 0.0462(10) 0.0248(8) 0.0126(7) 0.0019(6) 0.0045(7) 0.0039(7)
O3 0.0220(8) 0.0278(9) 0.0343(9) 0.0017(7) 0.0018(7) -0.0002(7)
O4 0.0250(8) 0.0236(8) 0.0300(9) 0.0039(7) 0.0063(7) -0.0063(6)
O8 0.0325(9) 0.0313(10) 0.0326(9) -0.0026(7) 0.0148(7) -0.0023(7)
N1 0.0256(9) 0.0180(8) 0.0172(8) -0.0002(6) 0.0072(7) 0.0012(7)
N2 0.0187(8) 0.0200(8) 0.0179(8) 0.0018(6) 0.0054(6) 0.0050(6)
N3 0.0197(8) 0.0168(8) 0.0146(7) -0.0007(6) 0.0047(6) 0.0040(6)
N4 0.0343(10) 0.0182(9) 0.0168(8) 0.0009(7) 0.0078(7) 0.0020(7)
N5 0.0214(9) 0.0282(10) 0.0249(9) 0.0053(8) 0.0073(7) 0.0055(7)
N7 0.0175(7) 0.0155(8) 0.0127(7) 0.0017(6) 0.0033(6) 0.0015(6)
C1 0.0183(9) 0.0146(9) 0.0168(9) -0.0002(7) 0.0052(7) 0.0008(7)
C2 0.0209(9) 0.0142(9) 0.0161(8) 0.0010(7) 0.0061(7) 0.0019(7)
C4 0.0191(9) 0.0185(9) 0.0130(8) 0.0021(7) 0.0043(7) 0.0036(7)
C5 0.0193(9) 0.0164(9) 0.0130(8) -0.0007(7) 0.0048(7) 0.0010(7)
C6 0.0181(9) 0.0165(9) 0.0142(8) -0.0008(7) 0.0040(7) 0.0017(7)
C8 0.0189(9) 0.0144(9) 0.0177(9) 0.0005(7) 0.0031(7) 0.0005(7)
C9 0.0202(9) 0.0179(9) 0.0198(9) -0.0014(7) 0.0079(7) 0.0018(7)
C10 0.0224(10) 0.0186(10) 0.0229(10) -0.0039(8) 0.0081(8) -0.0002(8)
C11 0.0258(11) 0.0305(13) 0.0464(15) 0.0011(11) 0.0106(11) -0.0097(10)
C12 0.0303(11) 0.0222(10) 0.0137(9) 0.0005(8) 0.0054(8) 0.0012(8)
C13 0.081(2) 0.0348(15) 0.0145(11) -0.0002(10) -0.0001(12) 0.0043(15)
C14 0.0250(10) 0.0152(9) 0.0163(9) 0.0003(7) 0.0058(7) 0.0018(7)
C15 0.0306(11) 0.0200(10) 0.0217(10) -0.0013(8) 0.0073(8) -0.0046(8)
C16 0.0369(13) 0.0263(12) 0.0246(11) -0.0049(9) 0.0064(9) -0.0095(10)
C17 0.0386(13) 0.0283(12) 0.0204(10) -0.0053(9) 0.0066(9) -0.0059(10)
C18 0.0336(12) 0.0243(11) 0.0179(10) -0.0016(8) 0.0091(8) 0.0000(9)
C19 0.0181(9) 0.0197(9) 0.0180(9) 0.0014(7) 0.0043(7) 0.0046(7)
C20 0.0193(9) 0.0247(10) 0.0219(10) 0.0007(8) 0.0082(8) 0.0048(8)
C21 0.0187(10) 0.0323(12) 0.0277(11) 0.0006(9) 0.0058(8) 0.0027(9)
C22 0.0216(10) 0.0387(14) 0.0256(11) 0.0001(10) 0.0008(8) 0.0013(9)
C23 0.0238(10) 0.0323(12) 0.0177(9) 0.0020(8) 0.0015(8) 0.0026(9)
C24 0.0256(10) 0.0192(10) 0.0233(10) 0.0028(8) 0.0071(8) 0.0079(8)
C25 0.0191(9) 0.0153(9) 0.0150(8) 0.0025(7) 0.0028(7) 0.0036(7)
C26 0.0261(10) 0.0194(10) 0.0151(9) 0.0016(7) 0.0034(7) 0.0013(8)
C27 0.0339(12) 0.0303(12) 0.0201(10) 0.0032(9) -0.0012(9) 0.0049(10)
C28 0.0463(15) 0.0411(15) 0.0182(11) 0.0050(10) -0.0045(10) 0.0015(12)
C29 0.0563(17) 0.0343(14) 0.0148(10) 0.0000(9) 0.0055(10) -0.0042(12)
C30 0.0470(15) 0.0227(11) 0.0178(10) -0.0002(8) 0.0099(10) -0.0002(10)
C31 0.0187(9) 0.0201(10) 0.0162(9) 0.0031(7) 0.0044(7) 0.0012(7)
C32 0.0240(11) 0.0236(12) 0.0477(15) -0.0071(10) 0.0123(10) -0.0021(9)
C33 0.0321(13) 0.0260(13) 0.070(2) -0.0095(13) 0.0169(14) -0.0088(10)
C34 0.0222(11) 0.0420(15) 0.0384(14) 0.0044(11) 0.0076(10) -0.0076(10)
C35 0.0186(10) 0.0392(14) 0.0308(12) 0.0104(10) 0.0076(9) 0.0034(9)
C37 0.0519(19) 0.057(2) 0.053(2) 0.0092(16) 0.0287(16) 0.0220(16)
B1 0.115(4) 0.049(2) 0.0239(16) 0.0026(15) 0.015(2) 0.040(3)
F11 0.171(3) 0.0433(12) 0.0340(11) 0.0000(9) 0.0148(14) 0.0470(15)
F12 0.158(3) 0.0795(18) 0.0352(12) 0.0020(12) 0.0037(14) 0.0492(19)
F13 0.147(3) 0.104(2) 0.0698(18) 0.0376(17) 0.0522(19) 0.064(2)
F14 0.138(2) 0.0468(12) 0.0322(10) 0.0028(8) 0.0304(12) 0.0466(13)
B2 0.0219(12) 0.0310(14) 0.0303(13) -0.0041(11) 0.0053(10) 0.0062(10)
F21 0.0364(9) 0.0341(9) 0.0708(13) -0.0154(9) 0.0137(9) -0.0026(7)
F22 0.0252(7) 0.0414(10) 0.0691(12) -0.0194(9) 0.0105(8) 0.0075(7)
F23 0.0442(10) 0.0678(13) 0.0239(8) 0.0081(8) 0.0076(7) 0.0180(9)
F24 0.0309(7) 0.0351(8) 0.0294(7) 0.0061(6) 0.0033(6) 0.0075(6)
O5 0.0199(10) 0.0174(11) 0.0136(10) 0.0044(8) 0.0048(7) -0.0003(8)
O6 0.0183(10) 0.0153(12) 0.0178(11) 0.0005(9) 0.0062(8) 0.0044(8)
C36 0.0302(18) 0.0302(19) 0.036(2) -0.0090(15) 0.0135(15) -0.0011(14)
O7 0.033(3) 0.044(5) 0.028(3) -0.014(3) 0.018(3) -0.007(3)
O81 0.0685(19) 0.077(2) 0.082(2) 0.0227(17) 0.0290(16) -0.0129(16)
C81 0.069(3) 0.076(3) 0.054(2) -0.002(2) 0.014(2) -0.006(2)
C82 0.096(4) 0.105(4) 0.046(2) -0.025(2) 0.005(2) 0.028(3)
C83A 0.074(6) 0.106(9) 0.067(7) 0.040(6) 0.017(5) 0.000(6)
C84A 0.057(4) 0.071(5) 0.030(3) 0.008(3) 0.014(3) -0.017(4)
C83B 0.052(4) 0.080(6) 0.037(4) 0.005(3) 0.016(3) 0.022(4)
C84B 0.065(6) 0.138(12) 0.062(7) 0.041(7) 0.011(5) 0.003(7)

loop_
_atom_type_symbol
_atom_type_description
_atom_type_scat_dispersion_real
_atom_type_scat_dispersion_imag
_atom_type_scat_source
C C 0.0033 0.0016 'International Tables Vol C Tables 4.2.6.8 and 6.1.1.4'
H H 0.0000 0.0000 'International Tables Vol C Tables 4.2.6.8 and 6.1.1.4'
B B 0.0013 0.0007 'International Tables Vol C Tables 4.2.6.8 and 6.1.1.4'
F F 0.0171 0.0103 'International Tables Vol C Tables 4.2.6.8 and 6.1.1.4'
Fe Fe 0.3463 0.8444 'International Tables Vol C Tables 4.2.6.8 and 6.1.1.4'
N N 0.0061 0.0033 'International Tables Vol C Tables 4.2.6.8 and 6.1.1.4'
O O 0.0106 0.0060 'International Tables Vol C Tables 4.2.6.8 and 6.1.1.4'

loop_
_geom_angle_atom_site_label_1
_geom_angle_atom_site_label_2
_geom_angle_atom_site_label_3
_geom_angle
O8 Fe N1 88.19(8)
O8 Fe N2 91.53(8)
O8 Fe N3 117.93(7)
O8 Fe N4 88.25(8)
O8 Fe N7 162.56(7)
N1 Fe N3 70.92(7)
N2 Fe N1 137.70(7)
N2 Fe N3 72.05(7)
N2 Fe N4 137.41(8)
N2 Fe N7 93.61(7)
N4 Fe N1 84.87(8)
N4 Fe N3 142.67(7)
N4 Fe N7 76.72(7)
N7 Fe N1 99.06(7)
N7 Fe N3 79.50(7)
C12 O2 C13 115.8(2)
C10 O4 C11 115.6(2)
Fe O8 H8 114.9
C37 O8 Fe 130.97(18)
C37 O8 H8 107.0
C14 N1 Fe 116.38(14)
C18 N1 Fe 126.06(15)
C18 N1 C14 117.5(2)
C19 N2 Fe 118.14(15)
C20 N2 Fe 123.55(15)
C20 N2 C19 118.28(19)
C2 N3 Fe 108.10(12)
C2 N3 C4 115.60(16)
C2 N3 C24 107.69(17)
C4 N3 Fe 108.01(13)
C4 N3 C24 107.15(16)
C24 N3 Fe 110.26(13)
C26 N4 Fe 114.24(14)
C26 N4 C30 117.6(2)
C30 N4 Fe 127.74(17)
C35 N5 C31 117.0(2)
C6 N7 Fe 116.64(12)
C6 N7 C8 109.45(15)
C6 N7 C25 107.93(16)
C8 N7 Fe 109.85(13)
C8 N7 C25 107.07(15)
C25 N7 Fe 105.42(12)
C8 C1 C2 114.51(17)
C8 C1 C9 108.85(17)
C8 C1 C10 106.40(17)
C9 C1 C2 108.10(16)
C10 C1 C2 108.55(17)
C10 C1 C9 110.42(17)
N3 C2 C1 112.58(17)
N3 C2 H2 108.6
N3 C2 C14 107.43(16)
C1 C2 H2 108.6
C14 C2 C1 110.92(17)
C14 C2 H2 108.6
N3 C4 H4 108.6
N3 C4 C5 113.63(16)
N3 C4 C19 106.87(16)
C5 C4 H4 108.6
C19 C4 H4 108.6
C19 C4 C5 110.37(17)
C6 C5 C4 114.16(16)
C6 C5 C9 108.13(17)
C6 C5 C12 106.26(17)
C9 C5 C4 108.91(17)
C12 C5 C4 107.55(17)
C12 C5 C9 111.87(17)
N7 C6 C5 111.69(17)
N7 C6 H6A 109.3
N7 C6 H6B 109.3
C5 C6 H6A 109.3
C5 C6 H6B 109.3
H6A C6 H6B 107.9
N7 C8 C1 112.79(16)
N7 C8 H8A 109.0
N7 C8 H8B 109.0
C1 C8 H8A 109.0
C1 C8 H8B 109.0
H8A C8 H8B 107.8
C5 C9 C1 107.06(16)
O5 C9 C1 112.24(18)
O5 C9 C5 106.43(18)
O6 C9 C1 106.03(19)
O6 C9 C5 114.47(19)
O6 C9 O5 110.7(2)
O7 C9 C1 120.3(4)
O7 C9 C5 127.6(4)
O3 C10 O4 124.4(2)
O3 C10 C1 124.0(2)
O4 C10 C1 111.60(19)
O4 C11 H11A 109.5
O4 C11 H11B 109.5
O4 C11 H11C 109.5
H11A C11 H11B 109.5
H11A C11 H11C 109.5
H11B C11 H11C 109.5
O1 C12 O2 124.7(2)
O1 C12 C5 123.3(2)
O2 C12 C5 111.93(19)
O2 C13 H13A 109.5
O2 C13 H13B 109.5
O2 C13 H13C 109.5
H13A C13 H13B 109.5
H13A C13 H13C 109.5
H13B C13 H13C 109.5
N1 C14 C2 115.81(19)
N1 C14 C15 123.0(2)
C15 C14 C2 121.19(19)
C14 C15 H15 120.8
C14 C15 C16 118.4(2)
C16 C15 H15 120.8
C15 C16 H16 120.4
C17 C16 C15 119.2(2)
C17 C16 H16 120.4
C16 C17 H17 120.7
C18 C17 C16 118.6(2)
C18 C17 H17 120.7
N1 C18 C17 123.2(2)
N1 C18 H18 118.4
C17 C18 H18 118.4
N2 C19 C4 115.73(18)
N2 C19 C23 122.4(2)
C23 C19 C4 121.84(19)
N2 C20 H20 118.7
N2 C20 C21 122.7(2)
C21 C20 H20 118.7
C20 C21 H21 120.9
C22 C21 C20 118.2(2)
C22 C21 H21 120.9
C21 C22 H22 120.2
C23 C22 C21 119.7(2)
C23 C22 H22 120.2
C19 C23 H23 120.7
C22 C23 C19 118.7(2)
C22 C23 H23 120.7
N3 C24 H24A 109.5
N3 C24 H24B 109.5
N3 C24 H24C 109.5
H24A C24 H24B 109.5
H24A C24 H24C 109.5
H24B C24 H24C 109.5
N7 C25 H25 109.0
N7 C25 C26 109.73(17)
N7 C25 C31 112.15(16)
C26 C25 H25 109.0
C26 C25 C31 107.88(17)
C31 C25 H25 109.0
N4 C26 C25 116.01(18)
N4 C26 C27 123.0(2)
C27 C26 C25 120.7(2)
C26 C27 H27 120.8
C26 C27 C28 118.5(2)
C28 C27 H27 120.8
C27 C28 H28 120.4
C29 C28 C27 119.2(2)
C29 C28 H28 120.4
C28 C29 H29 120.6
C28 C29 C30 118.8(2)
C30 C29 H29 120.6
N4 C30 C29 122.8(2)
N4 C30 H30 118.6
C29 C30 H30 118.6
N5 C31 C25 116.4(2)
N5 C31 C32 123.4(2)
C32 C31 C25 120.14(19)
C31 C32 H32 120.7
C31 C32 C33 118.5(2)
C33 C32 H32 120.7
C32 C33 H33 120.6
C34 C33 C32 118.9(3)
C34 C33 H33 120.6
C33 C34 H34 120.9
C33 C34 C35 118.2(2)
C35 C34 H34 120.9
N5 C35 C34 123.9(2)
N5 C35 H35 118.0
C34 C35 H35 118.0
O8 C37 H37A 109.5
O8 C37 H37B 109.5
O8 C37 H37C 109.5
H37A C37 H37B 109.5
H37A C37 H37C 109.5
H37B C37 H37C 109.5
F11 B1 F13 109.6(4)
F12 B1 F11 111.0(4)
F12 B1 F13 104.8(3)
F14 B1 F11 109.7(3)
F14 B1 F12 114.4(4)
F14 B1 F13 107.0(4)
F21 B2 F24 108.0(2)
F22 B2 F21 110.5(2)
F22 B2 F23 110.4(2)
F22 B2 F24 109.6(2)
F23 B2 F21 109.5(2)
F23 B2 F24 108.8(2)
C9 O5 H5 109.5
C9 O6 C36 119.0(3)
O6 C36 H36A 109.5
O6 C36 H36B 109.5
O6 C36 H36C 109.5
H36A C36 H36B 109.5
H36A C36 H36C 109.5
H36B C36 H36C 109.5
C81 O81 C83A 112.6(5)
C83B O81 C81 113.8(5)
O81 C81 H81A 108.6
O81 C81 H81B 108.6
H81A C81 H81B 107.6
C82 C81 O81 114.7(4)
C82 C81 H81A 108.6
C82 C81 H81B 108.6
C81 C82 H82A 109.5
C81 C82 H82B 109.5
C81 C82 H82C 109.5
H82A C82 H82B 109.5
H82A C82 H82C 109.5
H82B C82 H82C 109.5
O81 C83A H83A 109.7
O81 C83A H83B 109.7
H83A C83A H83B 108.2
C84A C83A O81 110.0(8)
C84A C83A H83A 109.7
C84A C83A H83B 109.7
C83A C84A H84A 109.5
C83A C84A H84B 109.5
C83A C84A H84C 109.5
H84A C84A H84B 109.5
H84A C84A H84C 109.5
H84B C84A H84C 109.5
O81 C83B H83C 110.4
O81 C83B H83D 110.4
O81 C83B C84B 106.8(8)
H83C C83B H83D 108.6
C84B C83B H83C 110.4
C84B C83B H83D 110.4
C83B C84B H84D 109.5
C83B C84B H84E 109.5
C83B C84B H84F 109.5
H84D C84B H84E 109.5
H84D C84B H84F 109.5
H84E C84B H84F 109.5

loop_
_geom_bond_atom_site_label_1
_geom_bond_atom_site_label_2
_geom_bond_distance
Fe O8 2.0939(19)
Fe N1 2.265(2)
Fe N2 2.184(2)
Fe N3 2.289(2)
Fe N4 2.209(2)
Fe N7 2.2482(18)
O1 C12 1.209(3)
O2 C12 1.325(3)
O2 C13 1.453(3)
O3 C10 1.197(3)
O4 C10 1.336(3)
O4 C11 1.457(3)
O8 H8 0.8494
O8 C37 1.418(4)
N1 C14 1.346(3)
N1 C18 1.345(3)
N2 C19 1.347(3)
N2 C20 1.343(3)
N3 C2 1.479(3)
N3 C4 1.482(3)
N3 C24 1.493(3)
N4 C26 1.338(3)
N4 C30 1.346(3)
N5 C31 1.337(3)
N5 C35 1.336(3)
N7 C6 1.484(3)
N7 C8 1.487(3)
N7 C25 1.493(3)
C1 C2 1.554(3)
C1 C8 1.535(3)
C1 C9 1.545(3)
C1 C10 1.539(3)
C2 H2 1.0000
C2 C14 1.517(3)
C4 H4 1.0000
C4 C5 1.561(3)
C4 C19 1.518(3)
C5 C6 1.531(3)
C5 C9 1.543(3)
C5 C12 1.537(3)
C6 H6A 0.9900
C6 H6B 0.9900
C8 H8A 0.9900
C8 H8B 0.9900
C9 O5 1.433(3)
C9 O6 1.400(3)
C9 O7 1.164(6)
C11 H11A 0.9800
C11 H11B 0.9800
C11 H11C 0.9800
C13 H13A 0.9800
C13 H13B 0.9800
C13 H13C 0.9800
C14 C15 1.387(3)
C15 H15 0.9500
C15 C16 1.387(3)
C16 H16 0.9500
C16 C17 1.386(4)
C17 H17 0.9500
C17 C18 1.381(3)
C18 H18 0.9500
C19 C23 1.385(3)
C20 H20 0.9500
C20 C21 1.391(3)
C21 H21 0.9500
C21 C22 1.384(4)
C22 H22 0.9500
C22 C23 1.383(4)
C23 H23 0.9500
C24 H24A 0.9800
C24 H24B 0.9800
C24 H24C 0.9800
C25 H25 1.0000
C25 C26 1.507(3)
C25 C31 1.519(3)
C26 C27 1.385(3)
C27 H27 0.9500
C27 C28 1.388(4)
C28 H28 0.9500
C28 C29 1.374(4)
C29 H29 0.9500
C29 C30 1.384(4)
C30 H30 0.9500
C31 C32 1.379(3)
C32 H32 0.9500
C32 C33 1.390(4)
C33 H33 0.9500
C33 C34 1.380(4)
C34 H34 0.9500
C34 C35 1.380(4)
C35 H35 0.9500
C37 H37A 0.9800
C37 H37B 0.9800
C37 H37C 0.9800
B1 F11 1.383(5)
B1 F12 1.373(5)
B1 F13 1.394(7)
B1 F14 1.367(4)
B2 F21 1.395(3)
B2 F22 1.381(3)
B2 F23 1.388(3)
B2 F24 1.397(3)
O5 H5 0.8400
O6 C36 1.426(4)
C36 H36A 0.9800
C36 H36B 0.9800
C36 H36C 0.9800
O81 C81 1.474(5)
O81 C83A 1.501(10)
O81 C83B 1.349(8)
C81 H81A 0.9900
C81 H81B 0.9900
C81 C82 1.456(6)
C82 H82A 0.9800
C82 H82B 0.9800
C82 H82C 0.9800
C83A H83A 0.9900
C83A H83B 0.9900
C83A C84A 1.463(12)
C84A H84A 0.9800
C84A H84B 0.9800
C84A H84C 0.9800
C83B H83C 0.9900
C83B H83D 0.9900
C83B C84B 1.458(11)
C84B H84D 0.9800
C84B H84E 0.9800
C84B H84F 0.9800

loop_
_geom_torsion_atom_site_label_1
_geom_torsion_atom_site_label_2
_geom_torsion_atom_site_label_3
_geom_torsion_atom_site_label_4
_geom_torsion
Fe N1 C14 C2 4.1(2)
Fe N1 C14 C15 -176.89(17)
Fe N1 C18 C17 176.65(19)
Fe N2 C19 C4 -2.0(2)
Fe N2 C19 C23 177.28(17)
Fe N2 C20 C21 -175.44(17)
Fe N3 C2 C1 73.86(17)
Fe N3 C2 C14 -48.54(17)
Fe N3 C4 C5 -76.15(17)
Fe N3 C4 C19 45.83(17)
Fe N4 C26 C25 -15.1(2)
Fe N4 C26 C27 170.74(19)
Fe N4 C30 C29 -170.1(2)
Fe N7 C6 C5 67.43(18)
Fe N7 C8 C1 -73.11(18)
Fe N7 C25 C26 -44.72(18)
Fe N7 C25 C31 75.16(17)
N1 C14 C15 C16 0.1(4)
N2 C19 C23 C22 -1.2(4)
N2 C20 C21 C22 -2.1(4)
N3 C2 C14 N1 30.1(2)
N3 C2 C14 C15 -148.9(2)
N3 C4 C5 C6 68.4(2)
N3 C4 C5 C9 -52.6(2)
N3 C4 C5 C12 -174.01(17)
N3 C4 C19 N2 -30.3(2)
N3 C4 C19 C23 150.4(2)
N4 C26 C27 C28 1.4(4)
N5 C31 C32 C33 0.5(4)
N7 C25 C26 N4 41.8(3)
N7 C25 C26 C27 -143.8(2)
N7 C25 C31 N5 -57.8(2)
N7 C25 C31 C32 124.5(2)
C1 C2 C14 N1 -93.3(2)
C1 C2 C14 C15 87.7(2)
C1 C9 O6 C36 179.0(3)
C2 N3 C4 C5 45.0(2)
C2 N3 C4 C19 167.02(16)
C2 C1 C8 N7 62.8(2)
C2 C1 C9 C5 -65.0(2)
C2 C1 C9 O5 51.4(2)
C2 C1 C9 O6 172.36(19)
C2 C1 C9 O7 138.3(6)
C2 C1 C10 O3 116.5(2)
C2 C1 C10 O4 -61.8(2)
C2 C14 C15 C16 179.1(2)
C4 N3 C2 C1 -47.3(2)
C4 N3 C2 C14 -169.68(16)
C4 C5 C6 N7 -59.1(2)
C4 C5 C9 C1 62.7(2)
C4 C5 C9 O5 -57.5(2)
C4 C5 C9 O6 179.86(19)
C4 C5 C9 O7 -142.9(7)
C4 C5 C12 O1 -124.5(3)
C4 C5 C12 O2 53.2(2)
C4 C19 C23 C22 178.0(2)
C5 C4 C19 N2 93.7(2)
C5 C4 C19 C23 -85.6(2)
C5 C9 O6 C36 61.3(3)
C6 N7 C8 C1 56.2(2)
C6 N7 C25 C26 -170.04(16)
C6 N7 C25 C31 -50.2(2)
C6 C5 C9 C1 -61.9(2)
C6 C5 C9 O5 177.88(17)
C6 C5 C9 O6 55.3(2)
C6 C5 C9 O7 92.5(7)
C6 C5 C12 O1 -1.9(3)
C6 C5 C12 O2 175.90(18)
C8 N7 C6 C5 -58.0(2)
C8 N7 C25 C26 72.2(2)
C8 N7 C25 C31 -167.90(16)
C8 C1 C2 N3 -64.4(2)
C8 C1 C2 C14 56.0(2)
C8 C1 C9 C5 59.9(2)
C8 C1 C9 O5 176.34(17)
C8 C1 C9 O6 -62.7(2)
C8 C1 C9 O7 -96.7(6)
C8 C1 C10 O3 -7.2(3)
C8 C1 C10 O4 174.48(17)
C9 C1 C2 N3 57.1(2)
C9 C1 C2 C14 177.51(17)
C9 C1 C8 N7 -58.3(2)
C9 C1 C10 O3 -125.2(2)
C9 C1 C10 O4 56.5(2)
C9 C5 C6 N7 62.3(2)
C9 C5 C12 O1 115.9(3)
C9 C5 C12 O2 -66.3(2)
C10 C1 C2 N3 176.89(16)
C10 C1 C2 C14 -62.7(2)
C10 C1 C8 N7 -177.33(16)
C10 C1 C9 C5 176.36(17)
C10 C1 C9 O5 -67.2(2)
C10 C1 C9 O6 53.7(2)
C10 C1 C9 O7 19.7(6)
C11 O4 C10 O3 0.4(3)
C11 O4 C10 C1 178.72(19)
C12 C5 C6 N7 -177.47(16)
C12 C5 C9 C1 -178.59(17)
C12 C5 C9 O5 61.2(2)
C12 C5 C9 O6 -61.4(3)
C12 C5 C9 O7 -24.2(7)
C13 O2 C12 O1 -1.6(4)
C13 O2 C12 C5 -179.3(2)
C14 N1 C18 C17 -1.6(4)
C14 C15 C16 C17 -1.8(4)
C15 C16 C17 C18 1.7(4)
C16 C17 C18 N1 0.0(4)
C18 N1 C14 C2 -177.43(19)
C18 N1 C14 C15 1.6(3)
C19 N2 C20 C21 2.5(3)
C19 C4 C5 C6 -51.7(2)
C19 C4 C5 C9 -172.61(16)
C19 C4 C5 C12 66.0(2)
C20 N2 C19 C4 180.00(19)
C20 N2 C19 C23 -0.7(3)
C20 C21 C22 C23 0.1(4)
C21 C22 C23 C19 1.5(4)
C24 N3 C2 C1 -167.02(16)
C24 N3 C2 C14 70.6(2)
C24 N3 C4 C5 165.08(17)
C24 N3 C4 C19 -72.9(2)
C25 N7 C6 C5 -174.21(16)
C25 N7 C8 C1 172.90(16)
C25 C26 C27 C28 -172.5(2)
C25 C31 C32 C33 178.0(3)
C26 N4 C30 C29 2.6(4)
C26 C25 C31 N5 63.1(2)
C26 C25 C31 C32 -114.6(2)
C26 C27 C28 C29 0.5(4)
C27 C28 C29 C30 -0.8(4)
C28 C29 C30 N4 -0.8(4)
C30 N4 C26 C25 171.3(2)
C30 N4 C26 C27 -2.9(4)
C31 N5 C35 C34 0.6(4)
C31 C25 C26 N4 -80.6(2)
C31 C25 C26 C27 93.7(3)
C31 C32 C33 C34 0.5(5)
C32 C33 C34 C35 -0.9(5)
C33 C34 C35 N5 0.3(4)
C35 N5 C31 C25 -178.67(19)
C35 N5 C31 C32 -1.1(3)
O5 C9 O6 C36 -59.0(3)
O7 C9 O6 C36 -60.2(6)
C81 O81 C83A C84A -113.2(7)
C81 O81 C83B C84B 96.9(8)
C83A O81 C81 C82 -91.5(7)
C83A O81 C83B C84B -4.1(8)
C83B O81 C81 C82 -148.8(5)
C83B O81 C83A C84A -9.9(7)
